data_4308957
loop_
_publ_author_name
'Mervi Kontturi'
'Elina Laurila'
'Riikka Mattsson'
'Sirpa Per\"aniemi'
'Jouko J. Veps\"al\"ainen'
'Markku Ahlgr\'en'

_publ_contact_author_address
;
        Department of Chemistry
        University of Joensuu
        P.O. Box 111
        FI-80101, Joensuu
        Finland
;
_publ_contact_author_email mervi.kontturi@joensuu.fi
_publ_contact_author_fax '358 13 2513390'
_publ_contact_author_name 'Mervi Kontturi'
_publ_contact_author_phone '358 13 2513377'
_publ_section_title
;
Structures of Bisphosphonate Metal Complexes: Zinc and Cadmium Complexes
of Clodronate and Its Partial Ester Derivatives
;
_journal_name_full 'Inorganic Chemistry'
_journal_page_first 2400
_journal_page_last 2406
_journal_paper_doi 10.1021/ic048329z
_journal_volume 44
_journal_year 2005
_chemical_formula_moiety 'C7 H20 Cl2 O9 P2 Zn, H2 O'
_chemical_formula_sum 'C7 H22 Cl2 O10 P2 Zn'
_chemical_formula_weight 464.46
_chemical_name_systematic
;
 ?
;
_space_group_IT_number 2
_symmetry_cell_setting triclinic
_symmetry_space_group_name_Hall '-P 1'
_symmetry_space_group_name_H-M 'P -1'
_atom_sites_solution_hydrogens geom
_atom_sites_solution_primary direct
_atom_sites_solution_secondary difmap
_audit_creation_method SHELXL-97
_cell_angle_alpha 75.7350(10)
_cell_angle_beta 83.738(2)
_cell_angle_gamma 71.109(2)
_cell_formula_units_Z 2
_cell_length_a 7.0256(2)
_cell_length_b 9.5328(3)
_cell_length_c 14.3501(3)
_cell_measurement_reflns_used 9149
_cell_measurement_temperature 150(2)
_cell_measurement_theta_max 26.00
_cell_measurement_theta_min 4.13
_cell_volume 880.82(4)
_computing_cell_refinement 'Denzo/Scalepack (Otwinowski & Minor, 1997)'
_computing_data_collection 'collect (Nonius BV, 1997 - 2000)'
_computing_data_reduction 'Denzo/Scalepack (Otwinowski & Minor, 1997)'
_computing_molecular_graphics 'XP in SHELXTL v.5.1 (Bruker AXS, 1998)'
_computing_publication_material 'SHELXL-97 (Sheldrick, 1997)'
_computing_structure_refinement 'SHELXL-97 (Sheldrick, 1997)'
_computing_structure_solution 'SHELXS-97 (Sheldrick, 1997)'
_diffrn_ambient_temperature 150(2)
_diffrn_measured_fraction_theta_full 0.986
_diffrn_measured_fraction_theta_max 0.986
_diffrn_measurement_device_type 'Nonius Kappa CCD'
_diffrn_measurement_method CCD
_diffrn_radiation_monochromator graphite
_diffrn_radiation_source 'fine-focus sealed tube'
_diffrn_radiation_type MoK\a
_diffrn_radiation_wavelength 0.71073
_diffrn_reflns_av_R_equivalents 0.0549
_diffrn_reflns_av_sigmaI/netI 0.0513
_diffrn_reflns_limit_h_max 8
_diffrn_reflns_limit_h_min -8
_diffrn_reflns_limit_k_max 11
_diffrn_reflns_limit_k_min -11
_diffrn_reflns_limit_l_max 17
_diffrn_reflns_limit_l_min -17
_diffrn_reflns_number 9149
_diffrn_reflns_theta_full 26.00
_diffrn_reflns_theta_max 26.00
_diffrn_reflns_theta_min 4.13
_exptl_absorpt_coefficient_mu 1.920
_exptl_absorpt_correction_T_max 0.9447
_exptl_absorpt_correction_T_min 0.5966
_exptl_absorpt_correction_type multi-scan
_exptl_absorpt_process_details 'XPREP in SHELXTL v.5.1 (Bruker AXS, 1998)'
_exptl_crystal_colour colourless
_exptl_crystal_density_diffrn 1.751
_exptl_crystal_density_meas 1.72(1)
_exptl_crystal_density_method 'flotation in cyclohexane/bromoform'
_exptl_crystal_description plate
_exptl_crystal_F_000 476
_exptl_crystal_size_max 0.30
_exptl_crystal_size_mid 0.20
_exptl_crystal_size_min 0.03
_refine_diff_density_max 0.458
_refine_diff_density_min -0.793
_refine_diff_density_rms 0.095
_refine_ls_extinction_method none
_refine_ls_goodness_of_fit_ref 1.047
_refine_ls_hydrogen_treatment constr
_refine_ls_matrix_type full
_refine_ls_number_parameters 203
_refine_ls_number_reflns 3419
_refine_ls_number_restraints 0
_refine_ls_restrained_S_all 1.047
_refine_ls_R_factor_all 0.0449
_refine_ls_R_factor_gt 0.0357
_refine_ls_shift/su_max 0.000
_refine_ls_shift/su_mean 0.000
_refine_ls_structure_factor_coef Fsqd
_refine_ls_weighting_details 'calc w=1/[\s^2^(Fo^2^)+(0.0000P)^2^+2.5000P] where P=(Fo^2^+2Fc^2^)/3'
_refine_ls_weighting_scheme calc
_refine_ls_wR_factor_gt 0.0837
_refine_ls_wR_factor_ref 0.0892
_reflns_number_gt 2968
_reflns_number_total 3419
_reflns_threshold_expression >2sigma(I)
_cod_data_source_file ic048329zsi20050201_035527_4.cif
_cod_data_source_block Structure3
_cod_database_code 4308957

loop_
_symmetry_equiv_pos_as_xyz
'x, y, z'
'-x, -y, -z'

loop_
_atom_site_label
_atom_site_type_symbol
_atom_site_fract_x
_atom_site_fract_y
_atom_site_fract_z
_atom_site_U_iso_or_equiv
_atom_site_adp_type
_atom_site_occupancy
_atom_site_symmetry_multiplicity
_atom_site_calc_flag
_atom_site_refinement_flags
_atom_site_disorder_assembly
_atom_site_disorder_group
Zn1 Zn 0.84394(5) 0.21953(4) 0.08660(3) 0.01693(12) Uani 1 1 d . . .
Cl1 Cl 0.07169(12) 0.20539(9) 0.31758(6) 0.02179(19) Uani 1 1 d . . .
Cl2 Cl 0.47289(13) -0.00047(9) 0.36598(6) 0.02323(19) Uani 1 1 d . . .
P1 P 0.42341(12) 0.27504(9) 0.20856(6) 0.01554(18) Uani 1 1 d . . .
P2 P 0.29058(12) 0.00028(9) 0.18883(6) 0.01573(18) Uani 1 1 d . . .
O1 O 0.7997(4) 0.0317(3) 0.05227(17) 0.0218(5) Uani 1 1 d . . .
H1A H 0.6922 0.0099 0.0801 0.033 Uiso 1 1 d R . .
H1B H 0.8146 0.0159 -0.0044 0.033 Uiso 1 1 d R . .
O2 O 0.9054(4) 0.4073(3) 0.1006(2) 0.0270(6) Uani 1 1 d . . .
H2A H 1.0133 0.4024 0.1205 0.040 Uiso 1 1 d R . .
H2B H 0.8201 0.4932 0.1044 0.040 Uiso 1 1 d R . .
O3 O 0.7298(4) 0.3395(3) -0.04197(18) 0.0280(6) Uani 1 1 d . . .
H3A H 0.6191 0.3315 -0.0586 0.042 Uiso 1 1 d R . .
H3B H 0.7301 0.4322 -0.0612 0.042 Uiso 1 1 d R . .
O4 O 0.3648(4) 0.3071(3) -0.06517(18) 0.0253(5) Uani 1 1 d . . .
H4A H 0.3330 0.2782 -0.0062 0.038 Uiso 1 1 d R . .
H4B H 0.3814 0.2368 -0.0968 0.038 Uiso 1 1 d R . .
O11 O 0.6440(3) 0.2023(3) 0.19218(17) 0.0189(5) Uani 1 1 d . . .
O12 O 0.2985(3) 0.3631(2) 0.12321(16) 0.0191(5) Uani 1 1 d . . .
O13 O 0.3865(3) 0.3796(3) 0.28226(17) 0.0198(5) Uani 1 1 d . . .
O21 O 0.1292(3) 0.0962(2) 0.11836(17) 0.0191(5) Uani 1 1 d . . .
O22 O 0.4952(3) -0.0612(3) 0.14589(17) 0.0193(5) Uani 1 1 d . . .
O23 O 0.2325(3) -0.1351(3) 0.25818(18) 0.0216(5) Uani 1 1 d . . .
C1 C 0.3163(5) 0.1199(4) 0.2686(2) 0.0165(6) Uani 1 1 d . . .
C11 C 0.5295(5) 0.3603(4) 0.3554(2) 0.0215(7) Uani 1 1 d . . .
H11 H 0.6406 0.2623 0.3577 0.026 Uiso 1 1 calc R . .
C12 C 0.6149(6) 0.4907(4) 0.3262(3) 0.0268(8) Uani 1 1 d . . .
H12A H 0.6866 0.4881 0.2638 0.040 Uiso 1 1 calc R . .
H12B H 0.7084 0.4824 0.3746 0.040 Uiso 1 1 calc R . .
H12C H 0.5053 0.5869 0.3211 0.040 Uiso 1 1 calc R . .
C13 C 0.4140(6) 0.3541(5) 0.4503(3) 0.0313(9) Uani 1 1 d . . .
H13A H 0.3060 0.4504 0.4482 0.047 Uiso 1 1 calc R . .
H13B H 0.5051 0.3373 0.5018 0.047 Uiso 1 1 calc R . .
H13C H 0.3557 0.2704 0.4627 0.047 Uiso 1 1 calc R . .
C21 C 0.0267(5) -0.1374(4) 0.2940(3) 0.0238(8) Uani 1 1 d . . .
H21 H -0.0727 -0.0352 0.2704 0.029 Uiso 1 1 calc R . .
C22 C 0.0296(6) -0.1733(5) 0.4022(3) 0.0326(9) Uani 1 1 d . . .
H22A H 0.1277 -0.2733 0.4250 0.049 Uiso 1 1 calc R . .
H22B H -0.1044 -0.1745 0.4290 0.049 Uiso 1 1 calc R . .
H22C H 0.0675 -0.0956 0.4229 0.049 Uiso 1 1 calc R . .
C23 C -0.0202(6) -0.2558(4) 0.2548(3) 0.0315(9) Uani 1 1 d . . .
H23A H -0.0127 -0.2289 0.1844 0.047 Uiso 1 1 calc R . .
H23B H -0.1561 -0.2593 0.2766 0.047 Uiso 1 1 calc R . .
H23C H 0.0776 -0.3556 0.2781 0.047 Uiso 1 1 calc R . .

loop_
_atom_site_aniso_label
_atom_site_aniso_U_11
_atom_site_aniso_U_22
_atom_site_aniso_U_33
_atom_site_aniso_U_23
_atom_site_aniso_U_13
_atom_site_aniso_U_12
Zn1 0.0136(2) 0.0148(2) 0.0220(2) -0.00475(15) 0.00062(14) -0.00380(14)
Cl1 0.0167(4) 0.0218(4) 0.0263(4) -0.0090(3) 0.0061(3) -0.0048(3)
Cl2 0.0234(4) 0.0197(4) 0.0238(4) -0.0008(3) -0.0055(3) -0.0044(3)
P1 0.0141(4) 0.0135(4) 0.0199(4) -0.0057(3) 0.0005(3) -0.0044(3)
P2 0.0128(4) 0.0123(4) 0.0223(4) -0.0056(3) 0.0015(3) -0.0035(3)
O1 0.0232(13) 0.0226(12) 0.0249(13) -0.0099(10) 0.0057(10) -0.0129(10)
O2 0.0177(13) 0.0156(12) 0.0479(17) -0.0070(11) -0.0093(11) -0.0029(10)
O3 0.0342(15) 0.0204(13) 0.0323(15) -0.0021(10) -0.0093(11) -0.0127(11)
O4 0.0298(14) 0.0186(12) 0.0273(14) -0.0102(10) -0.0021(10) -0.0028(10)
O11 0.0156(12) 0.0178(12) 0.0239(12) -0.0071(9) 0.0034(9) -0.0053(9)
O12 0.0195(12) 0.0167(11) 0.0223(12) -0.0019(9) -0.0020(9) -0.0084(9)
O13 0.0168(12) 0.0169(11) 0.0264(13) -0.0113(9) -0.0028(9) -0.0009(9)
O21 0.0161(12) 0.0156(11) 0.0246(13) -0.0071(9) -0.0008(9) -0.0018(9)
O22 0.0119(11) 0.0177(11) 0.0292(13) -0.0097(10) 0.0027(9) -0.0039(9)
O23 0.0162(12) 0.0153(11) 0.0319(14) -0.0031(10) 0.0026(10) -0.0058(9)
C1 0.0136(15) 0.0138(15) 0.0200(16) -0.0036(12) 0.0005(12) -0.0018(12)
C11 0.0195(17) 0.0228(17) 0.0237(18) -0.0119(14) -0.0030(13) -0.0029(14)
C12 0.029(2) 0.0261(19) 0.030(2) -0.0137(15) 0.0019(15) -0.0107(16)
C13 0.037(2) 0.029(2) 0.028(2) -0.0091(16) 0.0019(16) -0.0088(17)
C21 0.0125(16) 0.0178(17) 0.037(2) -0.0010(14) 0.0024(14) -0.0043(13)
C22 0.025(2) 0.031(2) 0.037(2) -0.0018(17) 0.0043(16) -0.0088(16)
C23 0.0238(19) 0.026(2) 0.046(2) -0.0027(17) -0.0022(16) -0.0134(16)

loop_
_atom_type_symbol
_atom_type_description
_atom_type_scat_dispersion_real
_atom_type_scat_dispersion_imag
_atom_type_scat_source
C C 0.0033 0.0016 'International Tables Vol C Tables 4.2.6.8 and 6.1.1.4'
H H 0.0000 0.0000 'International Tables Vol C Tables 4.2.6.8 and 6.1.1.4'
O O 0.0106 0.0060 'International Tables Vol C Tables 4.2.6.8 and 6.1.1.4'
P P 0.1023 0.0942 'International Tables Vol C Tables 4.2.6.8 and 6.1.1.4'
Cl Cl 0.1484 0.1585 'International Tables Vol C Tables 4.2.6.8 and 6.1.1.4'
Zn Zn 0.2839 1.4301 'International Tables Vol C Tables 4.2.6.8 and 6.1.1.4'

loop_
_geom_angle_atom_site_label_1
_geom_angle_atom_site_label_2
_geom_angle_atom_site_label_3
_geom_angle
_geom_angle_site_symmetry_1
_geom_angle_site_symmetry_3
_geom_angle_publ_flag
O11 Zn1 O21 115.58(10) . 1_655 ?
O11 Zn1 O3 115.20(10) . . ?
O21 Zn1 O3 128.81(10) 1_655 . ?
O11 Zn1 O2 100.58(10) . . ?
O21 Zn1 O2 89.19(9) 1_655 . ?
O3 Zn1 O2 87.69(10) . . ?
O11 Zn1 O1 87.35(9) . . ?
O21 Zn1 O1 89.55(9) 1_655 . ?
O3 Zn1 O1 86.72(10) . . ?
O2 Zn1 O1 171.71(10) . . ?
O12 P1 O11 118.33(14) . . ?
O12 P1 O13 108.23(13) . . ?
O11 P1 O13 110.80(13) . . ?
O12 P1 C1 106.30(14) . . ?
O11 P1 C1 107.01(14) . . ?
O13 P1 C1 105.32(14) . . ?
O22 P2 O21 115.77(14) . . ?
O22 P2 O23 108.25(13) . . ?
O21 P2 O23 112.58(13) . . ?
O22 P2 C1 106.49(14) . . ?
O21 P2 C1 108.13(13) . . ?
O23 P2 C1 104.89(14) . . ?
Zn1 O1 H1A 114.0 . . ?
Zn1 O1 H1B 123.8 . . ?
H1A O1 H1B 109.1 . . ?
Zn1 O2 H2A 122.1 . . ?
Zn1 O2 H2B 126.8 . . ?
H2A O2 H2B 108.6 . . ?
Zn1 O3 H3A 119.2 . . ?
Zn1 O3 H3B 118.9 . . ?
H3A O3 H3B 109.5 . . ?
H4A O4 H4B 111.8 . . ?
P1 O11 Zn1 136.78(15) . . ?
C11 O13 P1 124.3(2) . . ?
P2 O21 Zn1 152.04(15) . 1_455 ?
C21 O23 P2 126.7(2) . . ?
Cl2 C1 Cl1 108.31(17) . . ?
Cl2 C1 P1 108.61(17) . . ?
Cl1 C1 P1 107.74(16) . . ?
Cl2 C1 P2 108.59(16) . . ?
Cl1 C1 P2 108.56(17) . . ?
P1 C1 P2 114.86(17) . . ?
O13 C11 C12 107.6(3) . . ?
O13 C11 C13 106.6(3) . . ?
C12 C11 C13 114.0(3) . . ?
O13 C11 H11 109.5 . . ?
C12 C11 H11 109.5 . . ?
C13 C11 H11 109.5 . . ?
C11 C12 H12A 109.5 . . ?
C11 C12 H12B 109.5 . . ?
H12A C12 H12B 109.5 . . ?
C11 C12 H12C 109.5 . . ?
H12A C12 H12C 109.5 . . ?
H12B C12 H12C 109.5 . . ?
C11 C13 H13A 109.5 . . ?
C11 C13 H13B 109.5 . . ?
H13A C13 H13B 109.5 . . ?
C11 C13 H13C 109.5 . . ?
H13A C13 H13C 109.5 . . ?
H13B C13 H13C 109.5 . . ?
O23 C21 C22 106.7(3) . . ?
O23 C21 C23 107.4(3) . . ?
C22 C21 C23 113.4(3) . . ?
O23 C21 H21 109.8 . . ?
C22 C21 H21 109.8 . . ?
C23 C21 H21 109.8 . . ?
C21 C22 H22A 109.5 . . ?
C21 C22 H22B 109.5 . . ?
H22A C22 H22B 109.5 . . ?
C21 C22 H22C 109.5 . . ?
H22A C22 H22C 109.5 . . ?
H22B C22 H22C 109.5 . . ?
C21 C23 H23A 109.5 . . ?
C21 C23 H23B 109.5 . . ?
H23A C23 H23B 109.5 . . ?
C21 C23 H23C 109.5 . . ?
H23A C23 H23C 109.5 . . ?
H23B C23 H23C 109.5 . . ?

loop_
_geom_bond_atom_site_label_1
_geom_bond_atom_site_label_2
_geom_bond_distance
_geom_bond_site_symmetry_2
_geom_bond_publ_flag
Zn1 O11 1.964(2) . ?
Zn1 O21 2.004(2) 1_655 ?
Zn1 O3 2.011(3) . ?
Zn1 O2 2.031(2) . ?
Zn1 O1 2.091(2) . ?
Cl1 C1 1.795(3) . ?
Cl2 C1 1.791(3) . ?
P1 O12 1.492(2) . ?
P1 O11 1.497(2) . ?
P1 O13 1.572(2) . ?
P1 C1 1.857(3) . ?
P2 O22 1.493(2) . ?
P2 O21 1.506(2) . ?
P2 O23 1.562(2) . ?
P2 C1 1.861(3) . ?
O1 H1A 0.88 . ?
O1 H1B 0.85 . ?
O2 H2A 0.82 . ?
O2 H2B 0.85 . ?
O3 H3A 0.87 . ?
O3 H3B 0.86 . ?
O4 H4A 0.85 . ?
O4 H4B 0.87 . ?
O13 C11 1.469(4) . ?
O21 Zn1 2.004(2) 1_455 ?
O23 C21 1.486(4) . ?
C11 C12 1.501(5) . ?
C11 C13 1.506(5) . ?
C11 H11 1.0000 . ?
C12 H12A 0.9800 . ?
C12 H12B 0.9800 . ?
C12 H12C 0.9800 . ?
C13 H13A 0.9800 . ?
C13 H13B 0.9800 . ?
C13 H13C 0.9800 . ?
C21 C22 1.505(6) . ?
C21 C23 1.515(5) . ?
C21 H21 1.0000 . ?
C22 H22A 0.9800 . ?
C22 H22B 0.9800 . ?
C22 H22C 0.9800 . ?
C23 H23A 0.9800 . ?
C23 H23B 0.9800 . ?
C23 H23C 0.9800 . ?

loop_
_geom_hbond_atom_site_label_D
_geom_hbond_atom_site_label_H
_geom_hbond_atom_site_label_A
_geom_hbond_distance_DH
_geom_hbond_distance_HA
_geom_hbond_distance_DA
_geom_hbond_angle_DHA
_geom_hbond_site_symmetry_A
O1 H1A O22 0.88 1.81 2.680(3) 171.7 .
O1 H1B O21 0.85 2.10 2.923(3) 161.3 2_655
O2 H2A O12 0.82 1.92 2.699(3) 158.2 1_655
O2 H2B O4 0.85 1.91 2.731(3) 159.8 2_665
O3 H3A O4 0.87 1.89 2.744(4) 167.3 .
O3 H3B O12 0.86 1.89 2.737(3) 168.9 2_665
O4 H4A O12 0.85 2.16 2.843(3) 136.7 .
O4 H4B O22 0.87 1.89 2.720(3) 160.1 2_655
